data_9010841
loop_
_publ_author_name
'Menna, M.'
'Tribaudino, M.'
'Renzulli, A.'

_publ_section_title
;Al-Si order and spinodal decomposition texture of sanidine from igneous
 clasts of Stromboli (southern Italy): insights into the timing between the
 emplacement of a shallow basic sheet intrusion and the eruption of related
 ejecta Locality: Stromboli volcano, southern Italy
;
_journal_name_full 'European Journal of Mineralogy'
_journal_page_first 183
_journal_page_last 190
_journal_paper_doi 10.1127/0935-1221/2008/0020-1795
_journal_volume 20
_journal_year 2008
_chemical_compound_source 'Stromboli volcano, southern Italy'
_chemical_formula_sum 'Al1.04 Ca0.04 K0.65 Na0.31 O8 Si2.96'
_chemical_name_mineral Sanidine
_space_group_IT_number 12
_symmetry_space_group_name_Hall '-C 2y'
_symmetry_space_group_name_H-M 'C 1 2/m 1'
_cell_angle_alpha 90
_cell_angle_beta 116.10
_cell_angle_gamma 90
_cell_formula_units_Z 4
_cell_length_a 8.437
_cell_length_b 13.003
_cell_length_c 7.172
_cell_volume 706.580
_database_code_amcsd 0007255
_exptl_crystal_density_diffrn 2.569
_cod_original_cell_volume 706.581
_cod_original_formula_sum '(K.65 Na.31 Ca.04) (Al1.04 Si2.96) O8'
_cod_database_code 9010841

loop_
_space_group_symop_operation_xyz
x,y,z
1/2+x,1/2+y,z
x,-y,z
1/2+x,1/2-y,z
-x,y,-z
1/2-x,1/2+y,-z
-x,-y,-z
1/2-x,1/2-y,-z

loop_
_atom_site_aniso_label
_atom_site_aniso_U_11
_atom_site_aniso_U_22
_atom_site_aniso_U_33
_atom_site_aniso_U_12
_atom_site_aniso_U_13
_atom_site_aniso_U_23
K 0.02050 0.03390 0.02940 0.00000 0.00870 0.00000
Na 0.02050 0.03390 0.02940 0.00000 0.00870 0.00000
Ca 0.02050 0.03390 0.02940 0.00000 0.00870 0.00000
Al1 0.02280 0.01490 0.01270 -0.00250 0.00920 -0.00070
Si1 0.02280 0.01490 0.01270 -0.00250 0.00920 -0.00070
Si2 0.02210 0.01070 0.01510 -0.00030 0.00880 -0.00020
Al2 0.02210 0.01070 0.01510 -0.00030 0.00880 -0.00020
OA1 0.04300 0.02440 0.01810 0.00000 0.01700 0.00000
OA2 0.03480 0.01420 0.03000 0.00000 0.00820 0.00000
OB 0.03020 0.03630 0.03050 -0.00320 0.01930 0.00190
OC 0.02840 0.01890 0.02560 -0.00190 0.01110 -0.00130
OD 0.03160 0.02350 0.01810 0.00080 0.00770 0.00220

loop_
_atom_site_label
_atom_site_fract_x
_atom_site_fract_y
_atom_site_fract_z
_atom_site_occupancy
_atom_site_U_iso_or_equiv
_atom_site_type_symbol
_atom_site_attached_hydrogens
K 0.28083 0.00000 0.13594 0.65000 0.02880 K 0
Na 0.28083 0.00000 0.13594 0.31000 0.02880 Na 0
Ca 0.28083 0.00000 0.13594 0.04000 0.02880 Ca 0
Al1 0.00862 0.18258 0.22368 0.30100 0.01630 Al 0
Si1 0.00862 0.18258 0.22368 0.69900 0.01630 Si 0
Si2 0.70336 0.11725 0.34380 0.78100 0.01580 Si 0
Al2 0.70336 0.11725 0.34380 0.21900 0.01580 Al 0
OA1 0.00000 0.14359 0.00000 1.00000 0.02720 O 0
OA2 0.62437 0.00000 0.28580 1.00000 0.02860 O 0
OB 0.82598 0.14117 0.22565 1.00000 0.03020 O 0
OC 0.02924 0.30826 0.25606 1.00000 0.02460 O 0
OD 0.18349 0.12602 0.40508 1.00000 0.02560 O 0

loop_
_cod_changelog_entry_id
_cod_changelog_entry_author
_cod_changelog_entry_date
_cod_changelog_entry_text
1
;cod-tools version 3.8.0
Id: cif_guess_AMCSD_atom_types 9581 2023-05-17 12:35:41Z saulius
;
2023-05-23T09:24:02+03:00
;Derived atom types and hydrogen counts
from atom names that follow the AMCSD naming convention
(Wat == water, O-H == hydroxyl).
;

loop_
_cod_related_entry_id
_cod_related_entry_database
_cod_related_entry_code
1 AMCSD 0007255
